data_1547518
loop_
_publ_author_name
'Loewen, Natalia D.'
'Neelakantan, Taruna V.'
'Berben, Louise A.'

_publ_section_title
;
 Renewable Formate from C-H Bond Formation with CO2: Using Iron Carbonyl
 Clusters as Electrocatalysts.
;
_journal_issue 9
_journal_name_full 'Accounts of chemical research'
_journal_page_first 2362
_journal_page_last 2370
_journal_paper_doi 10.1021/acs.accounts.7b00302
_journal_volume 50
_journal_year 2017
_chemical_formula_moiety 'C31 H15 Fe5 N O13 P, Na 2(C6 H14 O3)'
_chemical_formula_sum 'C43 H43 Fe5 N Na O19 P'
_chemical_formula_weight 1210.99
_space_group_crystal_system monoclinic
_space_group_IT_number 14
_space_group_name_Hall '-P 2ybc'
_space_group_name_H-M_alt 'P 1 21/c 1'
_symmetry_space_group_name_Hall '-P 2ybc'
_symmetry_space_group_name_H-M 'P 1 21/c 1'
_atom_sites_solution_hydrogens geom
_audit_creation_method SHELXL-2016/6
_cell_angle_alpha 90
_cell_angle_beta 106.900(2)
_cell_angle_gamma 90
_cell_formula_units_Z 4
_cell_length_a 20.271(3)
_cell_length_b 13.329(2)
_cell_length_c 19.582(3)
_cell_measurement_reflns_used 9976
_cell_measurement_temperature 90(2)
_cell_measurement_theta_max 27.47
_cell_measurement_theta_min 3.06
_cell_volume 5062.4(13)
_computing_cell_refinement 'SAINT (8.37a) (Bruker, 2016)'
_computing_data_collection 'Apex3 (2016.9) (Bruker, 2016)'
_computing_data_reduction 'SAINT (8.37a) (Bruker, 2016)'
_computing_molecular_graphics 'Bruker SHELXTL'
_computing_publication_material 'Bruker SHELXTL'
_computing_structure_refinement 'SHELXL-2016/6 (Sheldrick, 2016)'
_computing_structure_solution 'SHELXT (Sheldrick, 2014)'
_diffrn_ambient_temperature 90(2)
_diffrn_measured_fraction_theta_full 0.998
_diffrn_measured_fraction_theta_max 0.993
_diffrn_measurement_device_type 'Bruker APEX-II CCD'
_diffrn_measurement_method '\f and \w scans'
_diffrn_radiation_type MoK\a
_diffrn_radiation_wavelength 0.71073
_diffrn_reflns_av_R_equivalents 0.0380
_diffrn_reflns_av_unetI/netI 0.0302
_diffrn_reflns_Laue_measured_fraction_full 0.998
_diffrn_reflns_Laue_measured_fraction_max 0.993
_diffrn_reflns_limit_h_max 26
_diffrn_reflns_limit_h_min -26
_diffrn_reflns_limit_k_max 17
_diffrn_reflns_limit_k_min -17
_diffrn_reflns_limit_l_max 25
_diffrn_reflns_limit_l_min -25
_diffrn_reflns_number 45038
_diffrn_reflns_point_group_measured_fraction_full 0.998
_diffrn_reflns_point_group_measured_fraction_max 0.993
_diffrn_reflns_theta_full 25.242
_diffrn_reflns_theta_max 27.595
_diffrn_reflns_theta_min 1.989
_exptl_absorpt_coefficient_mu 1.512
_exptl_absorpt_correction_T_max 1.0000
_exptl_absorpt_correction_T_min 0.5891
_exptl_absorpt_correction_type numerical
_exptl_absorpt_process_details 'SADABS 2016/2 (Sheldrick, 2016)'
_exptl_crystal_colour Black
_exptl_crystal_density_diffrn 1.589
_exptl_crystal_description Plate
_exptl_crystal_F_000 2464
_exptl_crystal_size_max 1.007
_exptl_crystal_size_mid 0.182
_exptl_crystal_size_min 0.056
_refine_diff_density_max 0.935
_refine_diff_density_min -1.260
_refine_diff_density_rms 0.101
_refine_ls_extinction_method none
_refine_ls_goodness_of_fit_ref 1.238
_refine_ls_hydrogen_treatment constr
_refine_ls_matrix_type full
_refine_ls_number_parameters 838
_refine_ls_number_reflns 11672
_refine_ls_number_restraints 218
_refine_ls_restrained_S_all 1.252
_refine_ls_R_factor_all 0.0951
_refine_ls_R_factor_gt 0.0715
_refine_ls_shift/su_max 0.000
_refine_ls_shift/su_mean 0.000
_refine_ls_structure_factor_coef Fsqd
_refine_ls_weighting_details 'w=1/[\s^2^(Fo^2^)+28.8088P] where P=(Fo^2^+2Fc^2^)/3'
_refine_ls_weighting_scheme calc
_refine_ls_wR_factor_gt 0.1452
_refine_ls_wR_factor_ref 0.1557
_reflns_Friedel_coverage 0.000
_reflns_number_gt 8980
_reflns_number_total 11672
_reflns_threshold_expression 'I > 2\s(I)'
_cod_data_source_file ar7b00302_si_002.cif
_cod_data_source_block NL43FMI
_cod_depositor_comments
;
The following automatic conversions were performed:

'_exptl_absorpt_correction_type' value 'Numerical' changed to
'numerical' according to
/home/data/users/saulius/crontab/automatic-downloads/current/ACS/lib/dictionaries/cif_core.dic
dictionary named 'cif_core.dic' version 2.4.2 from 2011-04-26.

Automatic conversion script
Id: cif_fix_values 4973 2017-02-22 13:04:09Z antanas 
;
_cod_original_cell_volume 5062.2(14)
_cod_database_code 1547518
_shelx_shelxl_version_number 2016/6
_shelx_space_group_comment
; 
The symmetry employed for this shelxl refinement is uniquely defined 
by the following loop, which should always be used as a source of 
symmetry information in preference to the above space-group names. 
They are only intended as comments. 
  
Duo: We thank the National Science Foundation (Grant 0840444) for the Dual 
source X-ray diffractometer. 
;
_shelx_estimated_absorpt_t_min 0.311
_shelx_estimated_absorpt_t_max 0.920

loop_
_space_group_symop_operation_xyz
'x, y, z'
'-x, y+1/2, -z+1/2'
'-x, -y, -z'
'x, -y-1/2, z-1/2'

loop_
_atom_site_label
_atom_site_type_symbol
_atom_site_fract_x
_atom_site_fract_y
_atom_site_fract_z
_atom_site_U_iso_or_equiv
_atom_site_adp_type
_atom_site_occupancy
_atom_site_site_symmetry_order
_atom_site_calc_flag
_atom_site_refinement_flags_posn
_atom_site_refinement_flags_adp
_atom_site_refinement_flags_occupancy
_atom_site_disorder_assembly
_atom_site_disorder_group
Fe1 Fe 0.32984(4) 0.78792(6) 0.27350(4) 0.03105(18) Uani 1 1 d . . . . .
Fe2 Fe 0.26388(4) 0.74730(7) 0.36698(4) 0.0360(2) Uani 1 1 d . . . . .
Fe3 Fe 0.16699(5) 0.66297(9) 0.27119(5) 0.0567(3) Uani 1 1 d . . . . .
Fe4 Fe 0.22376(5) 0.70638(9) 0.17109(4) 0.0525(3) Uani 1 1 d . . . . .
Fe5 Fe 0.20221(4) 0.84533(8) 0.25214(4) 0.0471(3) Uani 1 1 d . . . . .
P1 P 0.42376(7) 0.69142(10) 0.28757(6) 0.0265(3) Uani 1 1 d . . . . .
C1 C 0.3605(3) 0.8754(4) 0.2221(2) 0.0339(12) Uani 1 1 d . . . . .
N1 N 0.2510(2) 0.7174(4) 0.2705(2) 0.0397(12) Uani 1 1 d . . . . .
O1 O 0.3789(2) 0.9343(3) 0.18782(19) 0.0393(9) Uani 1 1 d . . . . .
C2 C 0.3661(3) 0.8440(4) 0.3591(3) 0.0335(12) Uani 1 1 d . . . . .
O2 O 0.39830(18) 0.8933(3) 0.40660(18) 0.0331(8) Uani 1 1 d . . . . .
C3 C 0.3210(3) 0.6692(5) 0.4312(3) 0.0422(15) Uani 1 1 d . . . . .
O3 O 0.3589(3) 0.6209(3) 0.4737(2) 0.0529(12) Uani 1 1 d . . . . .
C4 C 0.2593(3) 0.8391(6) 0.4307(3) 0.0445(15) Uani 1 1 d . . . . .
O4 O 0.2554(2) 0.8985(4) 0.4723(2) 0.0544(12) Uani 1 1 d . . . . .
C5 C 0.1787(3) 0.6843(7) 0.3731(3) 0.066(2) Uani 1 1 d . . . . .
O5 O 0.1480(3) 0.6709(5) 0.4147(3) 0.089(2) Uani 1 1 d . . . . .
C6 C 0.1748(4) 0.5323(8) 0.2744(4) 0.073(3) Uani 1 1 d . . . . .
O6 O 0.1788(3) 0.4455(5) 0.2754(3) 0.087(2) Uani 1 1 d . . . . .
C7 C 0.0759(4) 0.6569(8) 0.2485(4) 0.080(3) Uani 1 1 d . . . . .
O7 O 0.0169(3) 0.6490(6) 0.2351(4) 0.112(3) Uani 1 1 d . . . . .
C8 C 0.2556(3) 0.5890(6) 0.1494(3) 0.0552(19) Uani 1 1 d . . . . .
O8 O 0.2725(2) 0.5122(4) 0.1340(2) 0.0600(13) Uani 1 1 d . . . . .
C9 C 0.2442(4) 0.7761(6) 0.1017(3) 0.062(2) Uani 1 1 d . . . . .
O9 O 0.2569(3) 0.8201(5) 0.0573(2) 0.0767(19) Uani 1 1 d . . . . .
C10 C 0.1400(7) 0.6896(10) 0.1244(9) 0.048(3) Uani 0.6 1 d D U P A 1
O10 O 0.0880(5) 0.6697(12) 0.0839(6) 0.063(4) Uani 0.6 1 d D . P A 1
C10B C 0.1281(10) 0.6532(17) 0.1316(15) 0.047(4) Uani 0.4 1 d D U P A 2
O10B O 0.0714(8) 0.6403(18) 0.1002(9) 0.052(5) Uani 0.4 1 d D . P A 2
C11 C 0.1704(8) 0.9089(9) 0.1662(6) 0.047(3) Uani 0.6 1 d D U P B 1
O11 O 0.1475(7) 0.9493(9) 0.1130(6) 0.069(4) Uani 0.6 1 d D . P B 1
C11B C 0.1526(12) 0.8669(14) 0.1622(10) 0.047(4) Uani 0.4 1 d D U P B 2
O11B O 0.1197(10) 0.9012(16) 0.1094(10) 0.080(7) Uani 0.4 1 d D . P B 2
C12 C 0.2484(3) 0.9590(6) 0.2850(3) 0.0510(17) Uani 1 1 d . . . . .
O12 O 0.2723(3) 1.0354(4) 0.3038(3) 0.0728(16) Uani 1 1 d . . . . .
C13 C 0.1285(4) 0.8640(6) 0.2826(4) 0.065(2) Uani 1 1 d . . . . .
O13 O 0.0819(3) 0.8853(5) 0.3026(4) 0.096(2) Uani 1 1 d . . . . .
C14 C 0.5003(3) 0.7563(4) 0.3436(2) 0.0294(11) Uani 1 1 d . . . . .
C15 C 0.5318(3) 0.8277(4) 0.3110(3) 0.0305(11) Uani 1 1 d . . . . .
H15 H 0.516517 0.835526 0.260621 0.037 Uiso 1 1 calc R U . . .
C16 C 0.5850(3) 0.8870(4) 0.3514(3) 0.0366(12) Uani 1 1 d . . . . .
H16 H 0.605735 0.935547 0.328659 0.044 Uiso 1 1 calc R U . . .
C17 C 0.6081(3) 0.8758(5) 0.4252(3) 0.0420(14) Uani 1 1 d . . . . .
H17 H 0.644687 0.916313 0.452995 0.050 Uiso 1 1 calc R U . . .
C18 C 0.5773(3) 0.8050(5) 0.4579(3) 0.0404(14) Uani 1 1 d . . . . .
H18 H 0.593334 0.796520 0.508207 0.048 Uiso 1 1 calc R U . . .
C19 C 0.5234(3) 0.7466(5) 0.4177(3) 0.0363(13) Uani 1 1 d . . . . .
H19 H 0.501936 0.699544 0.440869 0.044 Uiso 1 1 calc R U . . .
C20 C 0.4520(3) 0.6605(4) 0.2085(2) 0.0272(10) Uani 1 1 d . . . . .
C21 C 0.4109(3) 0.6803(4) 0.1397(3) 0.0369(13) Uani 1 1 d . . . . .
H21 H 0.367914 0.713464 0.132707 0.044 Uiso 1 1 calc R U . . .
C22 C 0.4321(3) 0.6519(4) 0.0805(3) 0.0364(12) Uani 1 1 d . . . . .
H22 H 0.403435 0.665016 0.033542 0.044 Uiso 1 1 calc R U . . .
C23 C 0.4949(3) 0.6046(4) 0.0905(3) 0.0319(11) Uani 1 1 d . . . . .
H23 H 0.509176 0.584426 0.050473 0.038 Uiso 1 1 calc R U . . .
C24 C 0.5370(3) 0.5867(4) 0.1589(3) 0.0311(11) Uani 1 1 d . . . . .
H24 H 0.580625 0.555608 0.165815 0.037 Uiso 1 1 calc R U . . .
C25 C 0.5156(3) 0.6141(4) 0.2175(2) 0.0292(11) Uani 1 1 d . . . . .
H25 H 0.544627 0.600996 0.264290 0.035 Uiso 1 1 calc R U . . .
C26 C 0.4238(3) 0.5681(4) 0.3280(2) 0.0310(11) Uani 1 1 d . . . . .
C27 C 0.3610(3) 0.5182(5) 0.3167(3) 0.0406(14) Uani 1 1 d . . . . .
H27 H 0.319266 0.551655 0.293001 0.049 Uiso 1 1 calc R U . . .
C28 C 0.3590(4) 0.4209(5) 0.3397(3) 0.0556(18) Uani 1 1 d . . . . .
H28 H 0.315966 0.387618 0.331311 0.067 Uiso 1 1 calc R U . . .
C29 C 0.4193(4) 0.3710(5) 0.3749(3) 0.0581(19) Uani 1 1 d . . . . .
H29 H 0.417528 0.303504 0.389907 0.070 Uiso 1 1 calc R U . . .
C30 C 0.4821(4) 0.4196(5) 0.3881(3) 0.0486(16) Uani 1 1 d . . . . .
H30 H 0.523408 0.385986 0.413018 0.058 Uiso 1 1 calc R U . . .
C31 C 0.4846(3) 0.5177(4) 0.3648(3) 0.0383(13) Uani 1 1 d . . . . .
H31 H 0.527781 0.550867 0.373860 0.046 Uiso 1 1 calc R U . . .
Na41 Na 0.1543(4) 0.2336(4) 0.0390(4) 0.0628(15) Uani 0.59 1 d D U P C 1
C61 C 0.2369(10) 0.3050(15) -0.0888(10) 0.119(7) Uani 0.59 1 d D U P C 1
H61A H 0.208056 0.291321 -0.137498 0.178 Uiso 0.59 1 calc R U P C 1
H61B H 0.260068 0.243158 -0.067529 0.178 Uiso 0.59 1 calc R U P C 1
H61C H 0.271479 0.355807 -0.090019 0.178 Uiso 0.59 1 calc R U P C 1
O61 O 0.1949(6) 0.3410(7) -0.0472(5) 0.083(3) Uani 0.59 1 d D U P C 1
C62 C 0.1337(13) 0.397(2) -0.0853(12) 0.153(8) Uani 0.59 1 d D U P C 1
H62A H 0.093281 0.353062 -0.104765 0.184 Uiso 0.59 1 calc R U P C 1
H62B H 0.141583 0.438810 -0.124081 0.184 Uiso 0.59 1 calc R U P C 1
O62 O 0.0913(6) 0.3899(10) 0.0069(7) 0.104(4) Uani 0.59 1 d D U P C 1
C63 C 0.1267(8) 0.4589(12) -0.0248(9) 0.075(4) Uani 0.59 1 d D U P C 1
H63A H 0.172109 0.477547 0.008079 0.090 Uiso 0.59 1 calc R U P C 1
H63B H 0.099177 0.520316 -0.041381 0.090 Uiso 0.59 1 calc R U P C 1
O63 O 0.0862(13) 0.2596(19) 0.1197(14) 0.228(14) Uani 0.59 1 d D U P C 1
C64 C 0.0778(9) 0.4133(15) 0.0693(8) 0.104(6) Uani 0.59 1 d D U P C 1
H64A H 0.051360 0.476819 0.061337 0.125 Uiso 0.59 1 calc R U P C 1
H64B H 0.122600 0.427622 0.104949 0.125 Uiso 0.59 1 calc R U P C 1
C65 C 0.0411(8) 0.3432(12) 0.1019(9) 0.089(5) Uani 0.59 1 d D U P C 1
H65A H 0.032748 0.372536 0.145145 0.107 Uiso 0.59 1 calc R U P C 1
H65B H -0.003658 0.323836 0.068021 0.107 Uiso 0.59 1 calc R U P C 1
C66 C 0.0812(13) 0.1695(16) 0.1534(15) 0.160(11) Uani 0.59 1 d D U P C 1
H66A H 0.071549 0.183037 0.198742 0.241 Uiso 0.59 1 calc R U P C 1
H66B H 0.124722 0.132676 0.162492 0.241 Uiso 0.59 1 calc R U P C 1
H66C H 0.043726 0.129227 0.122707 0.241 Uiso 0.59 1 calc R U P C 1
C71 C 0.2699(6) 0.2652(9) 0.2020(6) 0.055(3) Uani 0.59 1 d D . P C 1
H71A H 0.318488 0.254781 0.228288 0.083 Uiso 0.59 1 calc R U P C 1
H71B H 0.240978 0.247873 0.232584 0.083 Uiso 0.59 1 calc R U P C 1
H71C H 0.262514 0.335764 0.187635 0.083 Uiso 0.59 1 calc R U P C 1
O71 O 0.2520(6) 0.2033(10) 0.1402(6) 0.082(4) Uani 0.59 1 d D . P C 1
C72 C 0.3064(7) 0.1513(10) 0.1278(9) 0.052(4) Uani 0.59 1 d D U P C 1
H72A H 0.333305 0.118000 0.172336 0.063 Uiso 0.59 1 calc R U P C 1
H72B H 0.337202 0.198873 0.113081 0.063 Uiso 0.59 1 calc R U P C 1
O72 O 0.2241(4) 0.1025(6) 0.0173(5) 0.069(3) Uani 0.59 1 d D . P C 1
C73 C 0.2808(6) 0.0743(11) 0.0707(7) 0.076(5) Uani 0.59 1 d D . P C 1
H73A H 0.318428 0.058290 0.049621 0.092 Uiso 0.59 1 calc R U P C 1
H73B H 0.269841 0.012222 0.092934 0.092 Uiso 0.59 1 calc R U P C 1
O73 O 0.0874(5) 0.1258(8) -0.0514(6) 0.080(4) Uani 0.59 1 d D . P C 1
C74 C 0.1922(6) 0.0316(9) -0.0340(6) 0.060(3) Uani 0.59 1 d D . P C 1
H74A H 0.184664 -0.030598 -0.009704 0.072 Uiso 0.59 1 calc R U P C 1
H74B H 0.223336 0.015241 -0.063101 0.072 Uiso 0.59 1 calc R U P C 1
C75 C 0.1266(7) 0.0654(13) -0.0809(9) 0.099(5) Uani 0.59 1 d D U P C 1
H75A H 0.135703 0.102191 -0.121217 0.119 Uiso 0.59 1 calc R U P C 1
H75B H 0.098946 0.005498 -0.101062 0.119 Uiso 0.59 1 calc R U P C 1
C76 C 0.0249(8) 0.1585(15) -0.0985(11) 0.121(8) Uani 0.59 1 d D . P C 1
H76A H 0.033681 0.213479 -0.127843 0.181 Uiso 0.59 1 calc R U P C 1
H76B H -0.005674 0.181965 -0.071133 0.181 Uiso 0.59 1 calc R U P C 1
H76C H 0.002842 0.102696 -0.129371 0.181 Uiso 0.59 1 calc R U P C 1
Na4B Na 0.1453(5) 0.1937(7) 0.0230(5) 0.0630(19) Uani 0.41 1 d D U P D 2
C81 C 0.1089(13) 0.4456(16) 0.0105(12) 0.075(7) Uani 0.41 1 d D U P D 2
H81A H 0.122218 0.511101 -0.004126 0.112 Uiso 0.41 1 calc R U P D 2
H81B H 0.121522 0.442379 0.062676 0.112 Uiso 0.41 1 calc R U P D 2
H81C H 0.059006 0.436650 -0.009331 0.112 Uiso 0.41 1 calc R U P D 2
O81 O 0.1460(8) 0.3635(9) -0.0170(8) 0.077(4) Uani 0.41 1 d D . P D 2
C82 C 0.155(3) 0.399(2) -0.0828(15) 0.153(8) Uani 0.41 1 d D U P D 2
H82A H 0.199252 0.436877 -0.074531 0.184 Uiso 0.41 1 calc R U P D 2
H82B H 0.116610 0.442167 -0.109368 0.184 Uiso 0.41 1 calc R U P D 2
O82 O 0.1335(6) 0.2066(10) -0.1029(6) 0.074(4) Uani 0.41 1 d D . P D 2
C83 C 0.1573(13) 0.3013(15) -0.1208(12) 0.088(7) Uani 0.41 1 d D . P D 2
H83A H 0.131683 0.313408 -0.171492 0.106 Uiso 0.41 1 calc R U P D 2
H83B H 0.206029 0.290979 -0.119373 0.106 Uiso 0.41 1 calc R U P D 2
O83 O 0.0531(8) 0.0896(12) -0.0465(10) 0.087(6) Uani 0.41 1 d D . P D 2
C84 C 0.0667(8) 0.1768(13) -0.1458(11) 0.078(7) Uani 0.41 1 d D . P D 2
H84A H 0.065870 0.171678 -0.196473 0.093 Uiso 0.41 1 calc R U P D 2
H84B H 0.031792 0.226748 -0.141979 0.093 Uiso 0.41 1 calc R U P D 2
C85 C 0.0517(10) 0.0776(14) -0.1190(11) 0.091(8) Uani 0.41 1 d D . P D 2
H85A H 0.005750 0.053469 -0.147587 0.109 Uiso 0.41 1 calc R U P D 2
H85B H 0.086673 0.027786 -0.122787 0.109 Uiso 0.41 1 calc R U P D 2
C86 C 0.0290(10) 0.003(2) -0.0178(14) 0.129(13) Uani 0.41 1 d D . P D 2
H86A H -0.020430 -0.005656 -0.040981 0.193 Uiso 0.41 1 calc R U P D 2
H86B H 0.037110 0.011876 0.033680 0.193 Uiso 0.41 1 calc R U P D 2
H86C H 0.053943 -0.056375 -0.026392 0.193 Uiso 0.41 1 calc R U P D 2
C91 C 0.2793(10) 0.0918(14) -0.0206(9) 0.069(5) Uani 0.41 1 d D . P D 2
H91A H 0.311603 0.127010 -0.040971 0.104 Uiso 0.41 1 calc R U P D 2
H91B H 0.237029 0.076119 -0.058591 0.104 Uiso 0.41 1 calc R U P D 2
H91C H 0.300465 0.029399 0.001971 0.104 Uiso 0.41 1 calc R U P D 2
O91 O 0.2629(5) 0.1542(8) 0.0316(6) 0.049(3) Uani 0.41 1 d D . P D 2
C92 C 0.3002(13) 0.1292(17) 0.1026(9) 0.053(4) Uani 0.41 1 d D U P D 2
H92A H 0.350293 0.130017 0.107964 0.063 Uiso 0.41 1 calc R U P D 2
H92B H 0.287439 0.060944 0.114112 0.063 Uiso 0.41 1 calc R U P D 2
O92 O 0.2136(6) 0.1852(8) 0.1451(6) 0.047(3) Uani 0.41 1 d D . P D 2
C93 C 0.2840(8) 0.2030(17) 0.1520(10) 0.064(7) Uani 0.41 1 d D . P D 2
H93A H 0.312819 0.191478 0.201687 0.077 Uiso 0.41 1 calc R U P D 2
H93B H 0.291290 0.272491 0.137914 0.077 Uiso 0.41 1 calc R U P D 2
O93 O 0.0827(6) 0.2473(11) 0.1024(7) 0.054(4) Uani 0.41 1 d D U P D 2
C94 C 0.1857(7) 0.2462(13) 0.1898(9) 0.058(4) Uani 0.41 1 d D . P D 2
H94A H 0.192648 0.317897 0.180545 0.070 Uiso 0.41 1 calc R U P D 2
H94B H 0.210124 0.232140 0.240512 0.070 Uiso 0.41 1 calc R U P D 2
C95 C 0.1088(8) 0.2255(14) 0.1757(9) 0.068(6) Uani 0.41 1 d D . P D 2
H95A H 0.100365 0.154621 0.185770 0.082 Uiso 0.41 1 calc R U P D 2
H95B H 0.088352 0.269809 0.204663 0.082 Uiso 0.41 1 calc R U P D 2
C96 C 0.0059(7) 0.236(2) 0.0840(13) 0.105(9) Uani 0.41 1 d D . P D 2
H96A H -0.006108 0.204994 0.124223 0.158 Uiso 0.41 1 calc R U P D 2
H96B H -0.010282 0.192852 0.041765 0.158 Uiso 0.41 1 calc R U P D 2
H96C H -0.015932 0.301818 0.073928 0.158 Uiso 0.41 1 calc R U P D 2

loop_
_atom_site_aniso_label
_atom_site_aniso_U_11
_atom_site_aniso_U_22
_atom_site_aniso_U_33
_atom_site_aniso_U_23
_atom_site_aniso_U_13
_atom_site_aniso_U_12
Fe1 0.0315(4) 0.0454(5) 0.0172(3) 0.0070(3) 0.0085(3) 0.0118(3)
Fe2 0.0309(4) 0.0598(5) 0.0174(3) -0.0056(3) 0.0072(3) -0.0134(4)
Fe3 0.0348(5) 0.0931(8) 0.0375(5) -0.0280(5) 0.0030(4) -0.0163(5)
Fe4 0.0460(5) 0.0868(8) 0.0176(4) -0.0087(4) -0.0020(3) 0.0287(5)
Fe5 0.0337(4) 0.0828(7) 0.0229(4) -0.0059(4) 0.0053(3) 0.0190(4)
P1 0.0315(6) 0.0326(7) 0.0152(5) 0.0045(5) 0.0065(5) 0.0071(5)
C1 0.038(3) 0.047(3) 0.016(2) 0.003(2) 0.007(2) 0.020(2)
N1 0.032(2) 0.070(4) 0.0148(19) -0.004(2) 0.0021(17) 0.005(2)
O1 0.049(2) 0.044(2) 0.0262(18) 0.0105(17) 0.0136(17) 0.0134(19)
C2 0.037(3) 0.046(3) 0.021(2) 0.008(2) 0.014(2) 0.015(2)
O2 0.0358(19) 0.044(2) 0.0226(17) 0.0025(16) 0.0138(15) 0.0026(17)
C3 0.055(4) 0.054(4) 0.020(2) -0.008(2) 0.014(2) -0.026(3)
O3 0.084(3) 0.044(3) 0.0231(19) 0.0046(18) 0.005(2) -0.016(2)
C4 0.028(3) 0.081(5) 0.026(3) -0.002(3) 0.010(2) -0.010(3)
O4 0.051(3) 0.083(4) 0.033(2) -0.018(2) 0.0189(19) -0.001(2)
C5 0.041(4) 0.114(7) 0.041(3) -0.015(4) 0.008(3) -0.035(4)
O5 0.065(3) 0.160(6) 0.050(3) -0.024(3) 0.030(3) -0.068(4)
C6 0.051(4) 0.105(7) 0.057(5) -0.037(5) 0.007(3) -0.027(5)
O6 0.071(4) 0.096(5) 0.089(4) -0.039(4) 0.018(3) -0.029(4)
C7 0.045(4) 0.125(8) 0.062(5) -0.034(5) 0.000(4) -0.020(5)
O7 0.036(3) 0.164(7) 0.120(5) -0.045(5) -0.003(3) -0.027(4)
C8 0.050(4) 0.085(6) 0.020(3) -0.004(3) -0.006(2) 0.022(4)
O8 0.058(3) 0.074(4) 0.037(2) -0.008(2) -0.003(2) 0.020(3)
C9 0.058(4) 0.098(6) 0.024(3) -0.012(3) 0.002(3) 0.046(4)
O9 0.098(4) 0.107(5) 0.026(2) 0.012(3) 0.020(2) 0.064(4)
C10 0.050(6) 0.034(10) 0.050(6) -0.006(7) -0.001(5) 0.005(6)
O10 0.034(6) 0.098(11) 0.047(6) -0.020(6) -0.005(5) 0.014(6)
C10B 0.048(7) 0.035(10) 0.049(6) -0.005(7) 0.001(5) 0.004(6)
O10B 0.029(7) 0.090(13) 0.035(8) -0.018(7) 0.005(5) -0.021(7)
C11 0.050(8) 0.052(9) 0.030(4) -0.022(6) -0.005(4) 0.018(6)
O11 0.097(11) 0.072(8) 0.027(4) -0.003(5) -0.002(6) 0.046(7)
C11B 0.049(8) 0.052(10) 0.030(4) -0.022(7) -0.005(5) 0.018(7)
O11B 0.068(13) 0.114(18) 0.042(8) -0.018(11) -0.012(8) 0.063(12)
C12 0.040(3) 0.072(5) 0.044(3) 0.023(3) 0.018(3) 0.017(3)
O12 0.050(3) 0.060(4) 0.108(5) 0.032(3) 0.023(3) 0.014(3)
C13 0.045(4) 0.087(6) 0.066(5) -0.037(4) 0.018(3) -0.006(4)
O13 0.056(3) 0.113(5) 0.136(6) -0.058(4) 0.056(4) -0.013(3)
C14 0.032(3) 0.034(3) 0.020(2) 0.000(2) 0.0053(19) 0.011(2)
C15 0.037(3) 0.029(3) 0.025(2) 0.002(2) 0.007(2) 0.009(2)
C16 0.040(3) 0.025(3) 0.042(3) -0.006(2) 0.009(2) 0.004(2)
C17 0.038(3) 0.046(4) 0.036(3) -0.015(3) 0.002(2) 0.008(3)
C18 0.037(3) 0.058(4) 0.023(2) -0.009(2) 0.005(2) 0.009(3)
C19 0.034(3) 0.053(4) 0.021(2) -0.003(2) 0.007(2) 0.012(3)
C20 0.034(3) 0.029(3) 0.019(2) 0.0024(19) 0.0087(19) 0.001(2)
C21 0.041(3) 0.046(3) 0.022(2) 0.004(2) 0.008(2) 0.013(3)
C22 0.051(3) 0.041(3) 0.016(2) 0.001(2) 0.008(2) 0.007(3)
C23 0.046(3) 0.029(3) 0.025(2) -0.004(2) 0.018(2) -0.005(2)
C24 0.035(3) 0.029(3) 0.032(3) -0.002(2) 0.014(2) -0.001(2)
C25 0.032(3) 0.034(3) 0.021(2) 0.003(2) 0.0064(19) 0.000(2)
C26 0.043(3) 0.033(3) 0.018(2) 0.003(2) 0.009(2) 0.001(2)
C27 0.049(3) 0.046(4) 0.021(2) 0.006(2) 0.000(2) -0.005(3)
C28 0.070(4) 0.053(4) 0.035(3) 0.011(3) 0.001(3) -0.019(4)
C29 0.092(6) 0.041(4) 0.035(3) 0.013(3) 0.008(3) -0.004(4)
C30 0.066(4) 0.046(4) 0.034(3) 0.018(3) 0.014(3) 0.014(3)
C31 0.046(3) 0.043(3) 0.029(3) 0.012(2) 0.014(2) 0.009(3)
Na41 0.051(3) 0.051(4) 0.075(4) -0.013(3) 0.000(2) 0.024(3)
C61 0.132(15) 0.107(14) 0.110(14) 0.024(12) 0.022(12) -0.007(13)
O61 0.094(7) 0.048(5) 0.085(7) 0.005(5) -0.009(6) 0.015(5)
C62 0.164(15) 0.162(12) 0.135(10) 0.014(10) 0.045(10) 0.017(11)
O62 0.087(8) 0.102(9) 0.101(8) -0.023(8) -0.009(6) 0.013(7)
C63 0.065(8) 0.080(10) 0.079(9) 0.025(8) 0.019(7) -0.005(7)
O63 0.207(18) 0.235(19) 0.238(19) -0.008(13) 0.059(13) 0.003(13)
C64 0.087(10) 0.143(13) 0.079(9) 0.015(9) 0.020(8) 0.010(9)
C65 0.069(8) 0.095(10) 0.105(10) -0.004(9) 0.028(8) 0.030(8)
C66 0.143(18) 0.148(19) 0.24(2) -0.083(18) 0.129(17) -0.023(15)
C71 0.057(7) 0.047(7) 0.060(7) -0.012(6) 0.013(6) -0.004(6)
O71 0.045(7) 0.107(10) 0.072(7) -0.036(7) -0.017(6) 0.036(8)
C72 0.029(5) 0.018(7) 0.092(12) -0.007(6) -0.011(7) -0.004(5)
O72 0.042(4) 0.049(5) 0.090(7) -0.030(5) -0.021(4) 0.019(4)
C73 0.052(7) 0.072(10) 0.081(9) -0.026(8) -0.020(7) 0.031(7)
O73 0.051(6) 0.049(6) 0.111(9) -0.022(6) -0.022(6) 0.022(5)
C74 0.046(6) 0.061(8) 0.058(7) -0.011(6) -0.008(5) 0.014(6)
C75 0.067(8) 0.095(10) 0.114(10) -0.051(9) -0.006(7) 0.024(7)
C76 0.061(10) 0.106(15) 0.155(19) -0.015(14) -0.032(11) 0.035(10)
Na4B 0.046(3) 0.055(5) 0.077(4) -0.011(4) 0.001(3) 0.015(4)
C81 0.099(17) 0.050(13) 0.067(13) -0.015(11) 0.012(12) -0.013(12)
O81 0.108(12) 0.047(8) 0.100(11) -0.014(7) 0.067(10) -0.027(8)
C82 0.164(15) 0.163(12) 0.135(10) 0.014(10) 0.045(10) 0.017(11)
O82 0.060(8) 0.068(9) 0.077(9) -0.011(7) -0.007(7) -0.019(7)
C83 0.105(18) 0.077(16) 0.075(14) -0.011(12) 0.016(13) -0.027(14)
O83 0.055(10) 0.072(12) 0.113(14) -0.007(10) -0.009(10) -0.010(8)
C84 0.051(11) 0.067(14) 0.089(15) -0.018(11) -0.021(10) 0.014(10)
C85 0.045(11) 0.060(14) 0.13(2) -0.013(14) -0.026(12) 0.001(10)
C86 0.041(11) 0.13(2) 0.17(3) 0.08(2) -0.028(15) -0.015(14)
C91 0.058(11) 0.053(11) 0.105(16) -0.002(11) 0.036(11) 0.008(9)
O91 0.045(6) 0.036(6) 0.063(7) -0.001(5) 0.011(5) 0.008(5)
C92 0.029(5) 0.018(7) 0.093(12) -0.006(7) -0.011(7) -0.005(5)
O92 0.044(7) 0.028(6) 0.065(8) 0.004(5) 0.010(6) 0.010(5)
C93 0.022(10) 0.084(17) 0.067(13) 0.039(13) -0.018(9) 0.003(11)
O93 0.030(5) 0.073(8) 0.076(8) 0.021(6) 0.043(5) 0.020(5)
C94 0.044(9) 0.057(11) 0.070(11) -0.002(9) 0.010(8) -0.002(8)
C95 0.055(11) 0.036(10) 0.120(19) 0.004(11) 0.035(12) 0.019(8)
C96 0.022(8) 0.15(3) 0.14(2) -0.005(19) 0.021(11) 0.013(12)

loop_
_atom_type_symbol
_atom_type_description
_atom_type_scat_dispersion_real
_atom_type_scat_dispersion_imag
_atom_type_scat_source
C C 0.0033 0.0016 'International Tables Vol C Tables 4.2.6.8 and 6.1.1.4'
H H 0.0000 0.0000 'International Tables Vol C Tables 4.2.6.8 and 6.1.1.4'
N N 0.0061 0.0033 'International Tables Vol C Tables 4.2.6.8 and 6.1.1.4'
O O 0.0106 0.0060 'International Tables Vol C Tables 4.2.6.8 and 6.1.1.4'
Na Na 0.0362 0.0249 'International Tables Vol C Tables 4.2.6.8 and 6.1.1.4'
P P 0.1023 0.0942 'International Tables Vol C Tables 4.2.6.8 and 6.1.1.4'
Fe Fe 0.3463 0.8444 'International Tables Vol C Tables 4.2.6.8 and 6.1.1.4'

loop_
_geom_angle_atom_site_label_1
_geom_angle_atom_site_label_2
_geom_angle_atom_site_label_3
_geom_angle
C1 Fe1 C2 98.1(3)
C1 Fe1 N1 139.9(2)
C2 Fe1 N1 111.2(2)
C1 Fe1 P1 91.26(16)
C2 Fe1 P1 91.24(17)
N1 Fe1 P1 114.10(17)
C1 Fe1 Fe5 102.20(16)
C2 Fe1 Fe5 98.39(16)
N1 Fe1 Fe5 48.26(16)
P1 Fe1 Fe5 162.10(6)
C1 Fe1 Fe2 150.48(17)
C2 Fe1 Fe2 65.50(17)
N1 Fe1 Fe2 45.72(13)
P1 Fe1 Fe2 112.49(5)
Fe5 Fe1 Fe2 59.29(3)
C1 Fe1 Fe4 100.28(17)
C2 Fe1 Fe4 152.27(17)
N1 Fe1 Fe4 43.54(13)
P1 Fe1 Fe4 108.87(5)
Fe5 Fe1 Fe4 57.47(3)
Fe2 Fe1 Fe4 88.73(4)
C4 Fe2 C3 93.6(3)
C4 Fe2 N1 146.9(3)
C3 Fe2 N1 117.4(2)
C4 Fe2 C5 91.4(3)
C3 Fe2 C5 96.3(3)
N1 Fe2 C5 96.0(2)
C4 Fe2 C2 84.3(2)
C3 Fe2 C2 88.0(2)
N1 Fe2 C2 85.51(19)
C5 Fe2 C2 174.2(3)
C4 Fe2 Fe3 129.53(18)
C3 Fe2 Fe3 117.82(19)
N1 Fe2 Fe3 46.55(15)
C5 Fe2 Fe3 49.50(19)
C2 Fe2 Fe3 131.41(12)
C4 Fe2 Fe5 98.8(2)
C3 Fe2 Fe5 164.09(18)
N1 Fe2 Fe5 48.73(16)
C5 Fe2 Fe5 93.4(2)
C2 Fe2 Fe5 83.37(12)
Fe3 Fe2 Fe5 60.58(4)
C4 Fe2 Fe1 119.5(2)
C3 Fe2 Fe1 104.83(18)
N1 Fe2 Fe1 44.66(15)
C5 Fe2 Fe1 140.50(19)
C2 Fe2 Fe1 40.89(12)
Fe3 Fe2 Fe1 91.00(4)
Fe5 Fe2 Fe1 60.24(3)
C6 Fe3 C7 92.3(4)
C6 Fe3 N1 108.4(3)
C7 Fe3 N1 155.3(4)
C6 Fe3 C5 97.2(4)
C7 Fe3 C5 94.1(3)
N1 Fe3 C5 96.4(2)
C6 Fe3 Fe2 111.8(2)
C7 Fe3 Fe2 136.8(3)
N1 Fe3 Fe2 47.20(13)
C5 Fe3 Fe2 49.27(19)
C6 Fe3 Fe5 156.1(3)
C7 Fe3 Fe5 108.5(4)
N1 Fe3 Fe5 48.71(17)
C5 Fe3 Fe5 93.1(3)
Fe2 Fe3 Fe5 60.44(4)
C6 Fe3 Fe4 101.1(3)
C7 Fe3 Fe4 118.5(3)
N1 Fe3 Fe4 45.67(12)
C5 Fe3 Fe4 141.5(2)
Fe2 Fe3 Fe4 92.37(4)
Fe5 Fe3 Fe4 58.92(4)
C10 Fe4 C8 97.5(6)
C10 Fe4 C9 94.4(6)
C8 Fe4 C9 95.4(3)
C10 Fe4 N1 121.3(7)
C8 Fe4 N1 107.3(2)
C9 Fe4 N1 133.3(3)
C8 Fe4 C10B 88.5(9)
C9 Fe4 C10B 107.7(8)
N1 Fe4 C10B 113.0(9)
C10 Fe4 Fe5 96.1(7)
C8 Fe4 Fe5 156.71(18)
C9 Fe4 Fe5 102.4(2)
N1 Fe4 Fe5 49.37(16)
C10B Fe4 Fe5 100.1(9)
C10 Fe4 Fe3 77.5(7)
C8 Fe4 Fe3 104.6(2)
C9 Fe4 Fe3 159.1(2)
N1 Fe4 Fe3 45.27(15)
C10B Fe4 Fe3 67.8(9)
Fe5 Fe4 Fe3 60.16(4)
C10 Fe4 Fe1 155.5(7)
C8 Fe4 Fe1 105.3(2)
C9 Fe4 Fe1 92.6(2)
N1 Fe4 Fe1 42.75(15)
C10B Fe4 Fe1 154.5(10)
Fe5 Fe4 Fe1 59.44(3)
Fe3 Fe4 Fe1 87.78(3)
C13 Fe5 C11B 91.2(9)
C13 Fe5 C12 99.4(3)
C11B Fe5 C12 107.6(7)
C13 Fe5 C11 98.0(6)
C12 Fe5 C11 86.9(4)
C13 Fe5 N1 119.4(3)
C11B Fe5 N1 115.7(7)
C12 Fe5 N1 119.2(2)
C11 Fe5 N1 126.8(5)
C13 Fe5 Fe4 128.4(2)
C11B Fe5 Fe4 69.6(7)
C12 Fe5 Fe4 131.8(2)
C11 Fe5 Fe4 80.9(4)
N1 Fe5 Fe4 46.56(12)
C13 Fe5 Fe2 91.1(3)
C11B Fe5 Fe2 159.0(6)
C12 Fe5 Fe2 92.6(2)
C11 Fe5 Fe2 170.9(5)
N1 Fe5 Fe2 46.21(12)
Fe4 Fe5 Fe2 92.70(4)
C13 Fe5 Fe3 77.8(3)
C11B Fe5 Fe3 101.2(7)
C12 Fe5 Fe3 151.1(2)
C11 Fe5 Fe3 122.0(4)
N1 Fe5 Fe3 45.55(15)
Fe4 Fe5 Fe3 60.92(4)
Fe2 Fe5 Fe3 58.98(4)
C13 Fe5 Fe1 151.2(3)
C11B Fe5 Fe1 117.0(9)
C12 Fe5 Fe1 78.5(2)
C11 Fe5 Fe1 110.5(5)
N1 Fe5 Fe1 44.71(14)
Fe4 Fe5 Fe1 63.09(3)
Fe2 Fe5 Fe1 60.47(3)
Fe3 Fe5 Fe1 90.21(4)
C26 P1 C14 105.8(2)
C26 P1 C20 101.7(2)
C14 P1 C20 101.0(2)
C26 P1 Fe1 117.53(18)
C14 P1 Fe1 110.05(17)
C20 P1 Fe1 118.88(16)
O1 C1 Fe1 178.1(4)
Fe1 N1 Fe3 172.0(3)
Fe1 N1 Fe4 93.7(2)
Fe3 N1 Fe4 89.06(19)
Fe1 N1 Fe2 89.6(2)
Fe3 N1 Fe2 86.24(19)
Fe4 N1 Fe2 168.4(3)
Fe1 N1 Fe5 87.0(2)
Fe3 N1 Fe5 85.74(19)
Fe4 N1 Fe5 84.07(19)
Fe2 N1 Fe5 85.1(2)
O2 C2 Fe1 164.4(5)
O2 C2 Fe2 121.6(3)
Fe1 C2 Fe2 73.6(2)
O3 C3 Fe2 178.1(5)
O4 C4 Fe2 179.0(5)
O5 C5 Fe2 139.9(5)
O5 C5 Fe3 138.8(5)
Fe2 C5 Fe3 81.2(3)
O6 C6 Fe3 178.7(8)
O7 C7 Fe3 177.1(10)
O8 C8 Fe4 176.4(6)
O9 C9 Fe4 179.6(8)
O10 C10 Fe4 167.5(19)
O10B C10B Fe4 165.6(19)
O11 C11 Fe5 176.7(16)
O11B C11B Fe5 165.4(19)
O12 C12 Fe5 174.0(6)
O13 C13 Fe5 173.8(8)
C19 C14 C15 118.6(5)
C19 C14 P1 123.2(4)
C15 C14 P1 117.8(4)
C16 C15 C14 120.7(5)
C16 C15 H15 119.6
C14 C15 H15 119.6
C15 C16 C17 120.2(6)
C15 C16 H16 119.9
C17 C16 H16 119.9
C18 C17 C16 119.5(5)
C18 C17 H17 120.3
C16 C17 H17 120.3
C17 C18 C19 120.5(5)
C17 C18 H18 119.8
C19 C18 H18 119.8
C18 C19 C14 120.6(6)
C18 C19 H19 119.7
C14 C19 H19 119.7
C21 C20 C25 118.7(4)
C21 C20 P1 121.7(4)
C25 C20 P1 119.6(3)
C20 C21 C22 120.6(5)
C20 C21 H21 119.7
C22 C21 H21 119.7
C23 C22 C21 119.8(5)
C23 C22 H22 120.1
C21 C22 H22 120.1
C22 C23 C24 120.0(5)
C22 C23 H23 120.0
C24 C23 H23 120.0
C23 C24 C25 120.1(5)
C23 C24 H24 119.9
C25 C24 H24 119.9
C24 C25 C20 120.8(5)
C24 C25 H25 119.6
C20 C25 H25 119.6
C27 C26 C31 118.5(5)
C27 C26 P1 118.4(4)
C31 C26 P1 122.9(4)
C28 C27 C26 120.6(6)
C28 C27 H27 119.7
C26 C27 H27 119.7
C27 C28 C29 120.6(7)
C27 C28 H28 119.7
C29 C28 H28 119.7
C30 C29 C28 119.9(6)
C30 C29 H29 120.1
C28 C29 H29 120.1
C29 C30 C31 119.9(6)
C29 C30 H30 120.1
C31 C30 H30 120.1
C30 C31 C26 120.5(6)
C30 C31 H31 119.8
C26 C31 H31 119.8
O72 Na41 O73 70.2(3)
O72 Na41 O71 68.2(3)
O73 Na41 O71 132.1(4)
O72 Na41 O63 135.4(7)
O73 Na41 O63 105.3(9)
O71 Na41 O63 88.6(8)
O72 Na41 O62 152.3(6)
O73 Na41 O62 100.5(4)
O71 Na41 O62 127.2(5)
O63 Na41 O62 71.8(6)
O72 Na41 O61 88.3(4)
O73 Na41 O61 94.1(5)
O71 Na41 O61 107.3(5)
O63 Na41 O61 135.8(7)
O62 Na41 O61 65.8(5)
O72 Na41 C64 174.3(5)
O73 Na41 C64 114.4(5)
O71 Na41 C64 108.7(4)
O63 Na41 C64 47.8(6)
O62 Na41 C64 26.4(4)
O61 Na41 C64 88.1(4)
O61 C61 H61A 109.5
O61 C61 H61B 109.5
H61A C61 H61B 109.5
O61 C61 H61C 109.5
H61A C61 H61C 109.5
H61B C61 H61C 109.5
C61 O61 C62 116.3(13)
C61 O61 Na41 123.9(10)
C62 O61 Na41 103.9(14)
O61 C62 C63 98.1(16)
O61 C62 H62A 112.1
C63 C62 H62A 112.1
O61 C62 H62B 112.1
C63 C62 H62B 112.1
H62A C62 H62B 109.8
C64 O62 C63 120.2(14)
C64 O62 Na41 101.1(11)
C63 O62 Na41 112.0(10)
O62 C63 C62 99.7(17)
O62 C63 H63A 111.8
C62 C63 H63A 111.8
O62 C63 H63B 111.8
C62 C63 H63B 111.8
H63A C63 H63B 109.6
C66 O63 C65 132(2)
C66 O63 Na41 108.8(15)
C65 O63 Na41 113.8(13)
O62 C64 C65 120.6(17)
O62 C64 Na41 52.5(9)
C65 C64 Na41 86.2(11)
O62 C64 H64A 107.2
C65 C64 H64A 107.2
Na41 C64 H64A 159.7
O62 C64 H64B 107.2
C65 C64 H64B 107.2
Na41 C64 H64B 82.7
H64A C64 H64B 106.8
O63 C65 C64 103.7(15)
O63 C65 H65A 111.0
C64 C65 H65A 111.0
O63 C65 H65B 111.0
C64 C65 H65B 111.0
H65A C65 H65B 109.0
O63 C66 H66A 109.5
O63 C66 H66B 109.5
H66A C66 H66B 109.5
O63 C66 H66C 109.5
H66A C66 H66C 109.5
H66B C66 H66C 109.5
O71 C71 H71A 109.5
O71 C71 H71B 109.5
H71A C71 H71B 109.5
O71 C71 H71C 109.5
H71A C71 H71C 109.5
H71B C71 H71C 109.5
C72 O71 C71 115.0(10)
C72 O71 Na41 116.7(9)
C71 O71 Na41 123.5(8)
O71 C72 C73 110.8(11)
O71 C72 H72A 109.5
C73 C72 H72A 109.5
O71 C72 H72B 109.5
C73 C72 H72B 109.5
H72A C72 H72B 108.1
C73 O72 C74 118.6(9)
C73 O72 Na41 118.8(7)
C74 O72 Na41 117.0(6)
O72 C73 C72 114.6(11)
O72 C73 H73A 108.6
C72 C73 H73A 108.6
O72 C73 H73B 108.6
C72 C73 H73B 108.6
H73A C73 H73B 107.6
C75 O73 C76 115.3(12)
C75 O73 Na41 113.2(8)
C76 O73 Na41 120.9(10)
O72 C74 C75 113.2(10)
O72 C74 H74A 108.9
C75 C74 H74A 108.9
O72 C74 H74B 108.9
C75 C74 H74B 108.9
H74A C74 H74B 107.7
O73 C75 C74 116.8(12)
O73 C75 H75A 108.1
C74 C75 H75A 108.1
O73 C75 H75B 108.1
C74 C75 H75B 108.1
H75A C75 H75B 107.3
O73 C76 H76A 109.5
O73 C76 H76B 109.5
H76A C76 H76B 109.5
O73 C76 H76C 109.5
H76A C76 H76C 109.5
H76B C76 H76C 109.5
O93 Na4B O92 68.0(5)
O93 Na4B O81 89.1(5)
O92 Na4B O81 108.4(6)
O93 Na4B O91 136.6(6)
O92 Na4B O91 69.2(5)
O81 Na4B O91 97.5(6)
O93 Na4B O83 93.9(7)
O92 Na4B O83 131.7(7)
O81 Na4B O83 116.0(7)
O91 Na4B O83 120.4(6)
O93 Na4B O82 137.0(6)
O92 Na4B O82 151.8(6)
O81 Na4B O82 66.9(5)
O91 Na4B O82 83.6(5)
O83 Na4B O82 68.5(6)
O81 C81 H81A 109.5
O81 C81 H81B 109.5
H81A C81 H81B 109.5
O81 C81 H81C 109.5
H81A C81 H81C 109.5
H81B C81 H81C 109.5
C82 O81 C81 106.8(15)
C82 O81 Na4B 128.4(13)
C81 O81 Na4B 121.1(12)
O81 C82 C83 101(2)
O81 C82 H82A 111.7
C83 C82 H82A 111.7
O81 C82 H82B 111.7
C83 C82 H82B 111.7
H82A C82 H82B 109.4
C84 O82 C83 115.5(14)
C84 O82 Na4B 112.1(12)
C83 O82 Na4B 111.9(11)
O82 C83 C82 126(2)
O82 C83 H83A 105.9
C82 C83 H83A 105.9
O82 C83 H83B 105.9
C82 C83 H83B 105.9
H83A C83 H83B 106.2
C85 O83 C86 113.1(16)
C85 O83 Na4B 114.6(12)
C86 O83 Na4B 122.8(14)
O82 C84 C85 107.2(14)
O82 C84 H84A 110.3
C85 C84 H84A 110.3
O82 C84 H84B 110.3
C85 C84 H84B 110.3
H84A C84 H84B 108.5
O83 C85 C84 107.8(17)
O83 C85 H85A 110.1
C84 C85 H85A 110.1
O83 C85 H85B 110.1
C84 C85 H85B 110.1
H85A C85 H85B 108.5
O83 C86 H86A 109.5
O83 C86 H86B 109.5
H86A C86 H86B 109.5
O83 C86 H86C 109.5
H86A C86 H86C 109.5
H86B C86 H86C 109.5
O91 C91 H91A 109.5
O91 C91 H91B 109.5
H91A C91 H91B 109.5
O91 C91 H91C 109.5
H91A C91 H91C 109.5
H91B C91 H91C 109.5
C92 O91 C91 113.4(13)
C92 O91 Na4B 110.9(12)
C91 O91 Na4B 120.6(10)
O91 C92 C93 109.2(16)
O91 C92 H92A 109.8
C93 C92 H92A 109.8
O91 C92 H92B 109.8
C93 C92 H92B 109.8
H92A C92 H92B 108.3
C93 O92 C94 114.5(13)
C93 O92 Na4B 111.2(10)
C94 O92 Na4B 111.7(10)
O92 C93 C92 103.6(18)
O92 C93 H93A 111.0
C92 C93 H93A 111.0
O92 C93 H93B 111.0
C92 C93 H93B 111.0
H93A C93 H93B 109.0
C95 O93 C96 106.3(12)
C95 O93 Na4B 119.2(9)
C96 O93 Na4B 121.6(13)
O92 C94 C95 110.5(13)
O92 C94 H94A 109.5
C95 C94 H94A 109.5
O92 C94 H94B 109.5
C95 C94 H94B 109.5
H94A C94 H94B 108.1
O93 C95 C94 102.1(14)
O93 C95 H95A 111.4
C94 C95 H95A 111.4
O93 C95 H95B 111.4
C94 C95 H95B 111.3
H95A C95 H95B 109.2
O93 C96 H96A 109.5
O93 C96 H96B 109.5
H96A C96 H96B 109.5
O93 C96 H96C 109.5
H96A C96 H96C 109.5
H96B C96 H96C 109.5

loop_
_geom_bond_atom_site_label_1
_geom_bond_atom_site_label_2
_geom_bond_distance
Fe1 C1 1.767(6)
Fe1 C2 1.786(5)
Fe1 N1 1.840(5)
Fe1 P1 2.2472(15)
Fe1 Fe5 2.6124(11)
Fe1 Fe2 2.6182(10)
Fe1 Fe4 2.7054(12)
Fe2 C4 1.769(7)
Fe2 C3 1.778(7)
Fe2 N1 1.874(4)
Fe2 C5 1.954(6)
Fe2 C2 2.483(6)
Fe2 Fe3 2.5489(11)
Fe2 Fe5 2.5870(12)
Fe3 C6 1.748(11)
Fe3 C7 1.771(7)
Fe3 N1 1.855(5)
Fe3 C5 1.961(7)
Fe3 Fe5 2.5906(17)
Fe3 Fe4 2.6101(14)
Fe4 C10 1.694(12)
Fe4 C8 1.790(8)
Fe4 C9 1.790(8)
Fe4 N1 1.867(4)
Fe4 C10B 1.997(16)
Fe4 Fe5 2.5580(13)
Fe5 C13 1.779(7)
Fe5 C11B 1.780(18)
Fe5 C12 1.798(9)
Fe5 C11 1.825(12)
Fe5 N1 1.952(5)
P1 C26 1.824(5)
P1 C14 1.836(5)
P1 C20 1.847(5)
C1 O1 1.162(7)
C2 O2 1.170(6)
C3 O3 1.151(7)
C4 O4 1.155(7)
C5 O5 1.173(8)
C6 O6 1.160(11)
C7 O7 1.152(9)
C8 O8 1.147(8)
C9 O9 1.140(9)
C10 O10 1.150(9)
C10B O10B 1.149(10)
C11 O11 1.145(9)
C11B O11B 1.149(9)
C12 O12 1.142(9)
C13 O13 1.159(8)
C14 C19 1.397(6)
C14 C15 1.398(7)
C15 C16 1.385(7)
C15 H15 0.9500
C16 C17 1.393(8)
C16 H16 0.9500
C17 C18 1.385(9)
C17 H17 0.9500
C18 C19 1.386(8)
C18 H18 0.9500
C19 H19 0.9500
C20 C21 1.388(7)
C20 C25 1.394(7)
C21 C22 1.402(7)
C21 H21 0.9500
C22 C23 1.382(8)
C22 H22 0.9500
C23 C24 1.384(7)
C23 H23 0.9500
C24 C25 1.388(7)
C24 H24 0.9500
C25 H25 0.9500
C26 C27 1.395(8)
C26 C31 1.405(7)
C27 C28 1.378(9)
C27 H27 0.9500
C28 C29 1.386(10)
C28 H28 0.9500
C29 C30 1.384(10)
C29 H29 0.9500
C30 C31 1.390(8)
C30 H30 0.9500
C31 H31 0.9500
Na41 O72 2.363(9)
Na41 O73 2.373(10)
Na41 O71 2.395(11)
Na41 O63 2.407(18)
Na41 O62 2.430(13)
Na41 O61 2.526(12)
Na41 C64 3.00(2)
C61 O61 1.421(14)
C61 H61A 0.9800
C61 H61B 0.9800
C61 H61C 0.9800
O61 C62 1.457(17)
C62 C63 1.483(17)
C62 H62A 0.9900
C62 H62B 0.9900
O62 C64 1.362(14)
O62 C63 1.417(14)
C63 H63A 0.9900
C63 H63B 0.9900
O63 C66 1.388(17)
O63 C65 1.420(16)
C64 C65 1.454(15)
C64 H64A 0.9900
C64 H64B 0.9900
C65 H65A 0.9900
C65 H65B 0.9900
C66 H66A 0.9800
C66 H66B 0.9800
C66 H66C 0.9800
C71 O71 1.422(12)
C71 H71A 0.9800
C71 H71B 0.9800
C71 H71C 0.9800
O71 C72 1.382(14)
C72 C73 1.494(13)
C72 H72A 0.9900
C72 H72B 0.9900
O72 C73 1.363(11)
O72 C74 1.394(11)
C73 H73A 0.9900
C73 H73B 0.9900
O73 C75 1.372(13)
O73 C76 1.403(13)
C74 C75 1.450(13)
C74 H74A 0.9900
C74 H74B 0.9900
C75 H75A 0.9900
C75 H75B 0.9900
C76 H76A 0.9800
C76 H76B 0.9800
C76 H76C 0.9800
Na4B O93 2.385(12)
Na4B O92 2.393(13)
Na4B O81 2.396(13)
Na4B O91 2.400(13)
Na4B O83 2.407(14)
Na4B O82 2.412(14)
C81 O81 1.512(16)
C81 H81A 0.9800
C81 H81B 0.9800
C81 H81C 0.9800
O81 C82 1.438(19)
C82 C83 1.509(19)
C82 H82A 0.9900
C82 H82B 0.9900
O82 C84 1.427(14)
O82 C83 1.432(15)
C83 H83A 0.9900
C83 H83B 0.9900
O83 C85 1.421(17)
O83 C86 1.428(16)
C84 C85 1.488(17)
C84 H84A 0.9900
C84 H84B 0.9900
C85 H85A 0.9900
C85 H85B 0.9900
C86 H86A 0.9800
C86 H86B 0.9800
C86 H86C 0.9800
C91 O91 1.430(14)
C91 H91A 0.9800
C91 H91B 0.9800
C91 H91C 0.9800
O91 C92 1.416(17)
C92 C93 1.482(18)
C92 H92A 0.9900
C92 H92B 0.9900
O92 C93 1.415(14)
O92 C94 1.427(14)
C93 H93A 0.9900
C93 H93B 0.9900
O93 C95 1.408(17)
O93 C96 1.499(14)
C94 C95 1.526(16)
C94 H94A 0.9900
C94 H94B 0.9900
C95 H95A 0.9900
C95 H95B 0.9900
C96 H96A 0.9800
C96 H96B 0.9800
C96 H96C 0.9800

loop_
_geom_hbond_atom_site_label_D
_geom_hbond_atom_site_label_H
_geom_hbond_atom_site_label_A
_geom_hbond_distance_DH
_geom_hbond_distance_HA
_geom_hbond_distance_DA
_geom_hbond_angle_DHA
_geom_hbond_site_symmetry_A
C27 H27 N1 0.95 2.58 3.416(8) 147.6 .
C61 H61C O12 0.98 2.54 3.22(2) 126.1 4_575
C63 H63A O4 0.99 2.60 3.241(15) 122.6 4_575
C64 H64A O10 0.99 2.68 3.43(3) 133.1 .
C66 H66A O7 0.98 2.54 3.37(2) 141.8 2_545
C71 H71C O8 0.98 2.61 3.557(14) 163.2 .
C72 H72A O1 0.99 2.60 3.302(15) 127.6 1_545
C73 H73B O1 0.99 2.65 3.168(13) 112.8 1_545
C73 H73B O9 0.99 2.65 3.422(16) 135.3 1_545
C74 H74A O5 0.99 2.37 2.928(14) 115.2 4_565
C74 H74A O9 0.99 2.59 3.391(13) 138.1 1_545
C75 H75A O6 0.99 2.51 3.284(19) 134.9 4_565
C75 H75B O5 0.99 2.54 3.184(18) 122.9 4_565
C76 H76B O10 0.98 2.55 3.31(2) 133.9 3_565
C82 H82A O4 0.99 2.52 3.35(4) 142.0 4_575
C84 H84B O7 0.99 2.45 3.098(19) 122.7 3_565
C86 H86A O11B 0.98 2.49 3.29(3) 137.7 3_565
C86 H86B O11B 0.98 2.39 2.96(3) 116.1 1_545
C91 H91B O82 0.98 2.67 3.30(2) 122.6 .
C91 H91C O3 0.98 2.47 3.280(17) 139.7 4_565
C92 H92B O1 0.99 2.61 3.24(2) 122.0 1_545
C94 H94A O6 0.99 2.59 3.164(17) 116.8 .

loop_
_geom_torsion_atom_site_label_1
_geom_torsion_atom_site_label_2
_geom_torsion_atom_site_label_3
_geom_torsion_atom_site_label_4
_geom_torsion
C1 Fe1 N1 Fe4 32.1(4)
C2 Fe1 N1 Fe4 166.0(2)
P1 Fe1 N1 Fe4 -92.50(18)
Fe5 Fe1 N1 Fe4 83.85(19)
Fe2 Fe1 N1 Fe4 168.9(3)
C1 Fe1 N1 Fe2 -136.8(3)
C2 Fe1 N1 Fe2 -2.9(3)
P1 Fe1 N1 Fe2 98.58(17)
Fe5 Fe1 N1 Fe2 -85.07(19)
Fe4 Fe1 N1 Fe2 -168.9(3)
C1 Fe1 N1 Fe5 -51.7(4)
C2 Fe1 N1 Fe5 82.2(2)
P1 Fe1 N1 Fe5 -176.35(7)
Fe2 Fe1 N1 Fe5 85.07(19)
Fe4 Fe1 N1 Fe5 -83.85(19)
C6 Fe3 N1 Fe4 87.6(3)
C7 Fe3 N1 Fe4 -58.2(8)
C5 Fe3 N1 Fe4 -172.6(3)
Fe2 Fe3 N1 Fe4 -169.4(3)
Fe5 Fe3 N1 Fe4 -84.12(18)
C6 Fe3 N1 Fe2 -102.9(3)
C7 Fe3 N1 Fe2 111.3(7)
C5 Fe3 N1 Fe2 -3.2(3)
Fe5 Fe3 N1 Fe2 85.32(19)
Fe4 Fe3 N1 Fe2 169.4(3)
C6 Fe3 N1 Fe5 171.7(3)
C7 Fe3 N1 Fe5 26.0(8)
C5 Fe3 N1 Fe5 -88.5(3)
Fe2 Fe3 N1 Fe5 -85.32(19)
Fe4 Fe3 N1 Fe5 84.12(18)
C10 Fe4 N1 Fe1 -155.6(5)
C8 Fe4 N1 Fe1 93.9(3)
C9 Fe4 N1 Fe1 -21.6(4)
C10B Fe4 N1 Fe1 -170.1(8)
Fe5 Fe4 N1 Fe1 -86.6(2)
Fe3 Fe4 N1 Fe1 -172.4(3)
C10 Fe4 N1 Fe3 16.8(6)
C8 Fe4 N1 Fe3 -93.6(3)
C9 Fe4 N1 Fe3 150.9(3)
C10B Fe4 N1 Fe3 2.3(8)
Fe5 Fe4 N1 Fe3 85.82(18)
Fe1 Fe4 N1 Fe3 172.4(3)
C10 Fe4 N1 Fe2 -49.1(18)
C8 Fe4 N1 Fe2 -159.6(16)
C9 Fe4 N1 Fe2 84.9(16)
C10B Fe4 N1 Fe2 -63.6(18)
Fe5 Fe4 N1 Fe2 19.9(15)
Fe3 Fe4 N1 Fe2 -65.9(15)
Fe1 Fe4 N1 Fe2 106.5(17)
C10 Fe4 N1 Fe5 -69.0(6)
C8 Fe4 N1 Fe5 -179.4(3)
C9 Fe4 N1 Fe5 65.1(3)
C10B Fe4 N1 Fe5 -83.5(8)
Fe3 Fe4 N1 Fe5 -85.82(18)
Fe1 Fe4 N1 Fe5 86.6(2)
C4 Fe2 N1 Fe1 74.4(4)
C3 Fe2 N1 Fe1 -83.4(3)
C5 Fe2 N1 Fe1 176.3(3)
C2 Fe2 N1 Fe1 1.94(19)
Fe3 Fe2 N1 Fe1 173.1(3)
Fe5 Fe2 N1 Fe1 87.1(2)
C4 Fe2 N1 Fe3 -98.7(4)
C3 Fe2 N1 Fe3 103.5(2)
C5 Fe2 N1 Fe3 3.2(3)
C2 Fe2 N1 Fe3 -171.2(2)
Fe5 Fe2 N1 Fe3 -86.04(18)
Fe1 Fe2 N1 Fe3 -173.1(3)
C4 Fe2 N1 Fe4 -32.5(18)
C3 Fe2 N1 Fe4 169.7(16)
C5 Fe2 N1 Fe4 69.4(17)
C2 Fe2 N1 Fe4 -104.9(16)
Fe3 Fe2 N1 Fe4 66.2(15)
Fe5 Fe2 N1 Fe4 -19.8(15)
Fe1 Fe2 N1 Fe4 -106.9(17)
C4 Fe2 N1 Fe5 -12.7(5)
C3 Fe2 N1 Fe5 -170.5(2)
C5 Fe2 N1 Fe5 89.2(3)
C2 Fe2 N1 Fe5 -85.11(18)
Fe3 Fe2 N1 Fe5 86.04(18)
Fe1 Fe2 N1 Fe5 -87.1(2)
C1 Fe1 C2 O2 -13.1(17)
N1 Fe1 C2 O2 -165.1(17)
P1 Fe1 C2 O2 78.3(17)
Fe5 Fe1 C2 O2 -116.8(17)
Fe2 Fe1 C2 O2 -167.4(18)
Fe4 Fe1 C2 O2 -144.2(15)
C1 Fe1 C2 Fe2 154.31(17)
N1 Fe1 C2 Fe2 2.3(2)
P1 Fe1 C2 Fe2 -114.24(9)
Fe5 Fe1 C2 Fe2 50.62(10)
Fe4 Fe1 C2 Fe2 23.2(4)
C8 Fe4 C10 O10 -37(6)
C9 Fe4 C10 O10 59(6)
N1 Fe4 C10 O10 -152(6)
Fe5 Fe4 C10 O10 162(6)
Fe3 Fe4 C10 O10 -140(6)
Fe1 Fe4 C10 O10 165(5)
C13 Fe5 C11B O11B 67(10)
C12 Fe5 C11B O11B -33(10)
N1 Fe5 C11B O11B -170(10)
Fe4 Fe5 C11B O11B -162(10)
Fe2 Fe5 C11B O11B 163(8)
Fe3 Fe5 C11B O11B 145(10)
Fe1 Fe5 C11B O11B -119(10)
C26 P1 C14 C19 -37.3(5)
C20 P1 C14 C19 -142.9(4)
Fe1 P1 C14 C19 90.6(4)
C26 P1 C14 C15 150.6(4)
C20 P1 C14 C15 45.0(4)
Fe1 P1 C14 C15 -81.5(4)
C19 C14 C15 C16 0.4(7)
P1 C14 C15 C16 172.9(4)
C14 C15 C16 C17 0.4(8)
C15 C16 C17 C18 -0.2(8)
C16 C17 C18 C19 -0.8(8)
C17 C18 C19 C14 1.6(8)
C15 C14 C19 C18 -1.4(8)
P1 C14 C19 C18 -173.5(4)
C26 P1 C20 C21 119.5(5)
C14 P1 C20 C21 -131.6(5)
Fe1 P1 C20 C21 -11.2(5)
C26 P1 C20 C25 -59.0(5)
C14 P1 C20 C25 49.8(5)
Fe1 P1 C20 C25 170.2(4)
C25 C20 C21 C22 1.6(9)
P1 C20 C21 C22 -177.0(4)
C20 C21 C22 C23 -0.7(9)
C21 C22 C23 C24 -0.8(9)
C22 C23 C24 C25 1.4(8)
C23 C24 C25 C20 -0.5(8)
C21 C20 C25 C24 -1.0(8)
P1 C20 C25 C24 177.6(4)
C14 P1 C26 C27 154.4(4)
C20 P1 C26 C27 -100.4(4)
Fe1 P1 C26 C27 31.2(5)
C14 P1 C26 C31 -31.1(5)
C20 P1 C26 C31 74.1(5)
Fe1 P1 C26 C31 -154.4(4)
C31 C26 C27 C28 -1.6(8)
P1 C26 C27 C28 173.1(5)
C26 C27 C28 C29 0.5(10)
C27 C28 C29 C30 0.9(10)
C28 C29 C30 C31 -1.2(10)
C29 C30 C31 C26 0.1(9)
C27 C26 C31 C30 1.3(8)
P1 C26 C31 C30 -173.2(4)
C61 O61 C62 C63 -153.5(15)
Na41 O61 C62 C63 66.8(18)
C64 O62 C63 C62 175.4(15)
Na41 O62 C63 C62 57.0(13)
O61 C62 C63 O62 -83.1(19)
C63 O62 C64 C65 179.6(15)
Na41 O62 C64 C65 -56.6(17)
C63 O62 C64 Na41 -123.8(15)
C66 O63 C65 C64 178(3)
Na41 O63 C65 C64 -32(2)
O62 C64 C65 O63 64(2)
Na41 C64 C65 O63 22.6(17)
C71 O71 C72 C73 169.1(15)
Na41 O71 C72 C73 -34.8(19)
C74 O72 C73 C72 -173.1(14)
Na41 O72 C73 C72 -20(2)
O71 C72 C73 O72 36(2)
C73 O72 C74 C75 170.7(15)
Na41 O72 C74 C75 17.5(17)
C76 O73 C75 C74 179.0(17)
Na41 O73 C75 C74 34(2)
O72 C74 C75 O73 -35(2)
C81 O81 C82 C83 -152(2)
Na4B O81 C82 C83 6(4)
C84 O82 C83 C82 100(3)
Na4B O82 C83 C82 -30(4)
O81 C82 C83 O82 17(5)
C83 O82 C84 C85 -180.0(18)
Na4B O82 C84 C85 -50(2)
C86 O83 C85 C84 171.0(16)
Na4B O83 C85 C84 -41.7(19)
O82 C84 C85 O83 60(2)
C91 O91 C92 C93 175.4(17)
Na4B O91 C92 C93 -45(2)
C94 O92 C93 C92 178.3(15)
Na4B O92 C93 C92 -54.0(16)
O91 C92 C93 O92 66(2)
C93 O92 C94 C95 177.0(15)
Na4B O92 C94 C95 49.5(16)
C96 O93 C95 C94 -176.3(16)
Na4B O93 C95 C94 41.5(17)
O92 C94 C95 O93 -58.2(18)
